data_7157223
loop_
_publ_author_name
'Sansook, Supojjanee'
'Ocasio, Cory A.'
'Day, Iain J.'
'Tizzard, Graham J.'
'Coles, Simon J.'
'Fedorov, Oleg'
'Bennett, James M.'
'Elkins, Jonathan M.'
'Spencer, John'

_publ_section_title
;
 Synthesis of kinase inhibitors containing a pentafluorosulfanyl moiety.
;
_journal_issue 40
_journal_name_full 'Organic &amp; biomolecular chemistry'
_journal_page_first 8655
_journal_page_last 8660
_journal_paper_doi 10.1039/c7ob02289a
_journal_volume 15
_journal_year 2017
_chemical_formula_moiety 'C19 H14 F5 Fe N O S'
_chemical_formula_sum 'C19 H14 F5 Fe N O S'
_chemical_formula_weight 455.22
_space_group_crystal_system monoclinic
_space_group_IT_number 15
_space_group_name_Hall '-C 2yc'
_space_group_name_H-M_alt 'C 1 2/c 1'
_atom_sites_solution_hydrogens mixed
_atom_sites_solution_primary iterative
_audit_block_doi 10.5517/ccdc.csd.cc1phmkc
_audit_creation_date 2015-05-07
_audit_creation_method
;
Olex2 1.2
(compiled 2015.01.26 svn.r3150 for OlexSys, GUI svn.r4998)
;
_audit_update_record
;
2017-07-24 deposited with the CCDC.
2017-11-29 downloaded from the CCDC.
;
_cell_angle_alpha 90
_cell_angle_beta 102.331(4)
_cell_angle_gamma 90
_cell_formula_units_Z 8
_cell_length_a 28.9645(11)
_cell_length_b 9.2222(4)
_cell_length_c 13.5088(6)
_cell_measurement_reflns_used 9295
_cell_measurement_temperature 100(2)
_cell_measurement_theta_max 27.4990
_cell_measurement_theta_min 2.3090
_cell_volume 3525.2(3)
_computing_cell_refinement
;
CrystalClear-SM Expert 2.1 b31 (Rigaku, 2014)
;
_computing_data_collection
;
CrystalClear-SM Expert 3.1 b27 (Rigaku, 2013)
;
_computing_data_reduction
;
CrystalClear-SM Expert 2.1 b31 (Rigaku, 2014)
;
_computing_molecular_graphics 'Olex2 (Dolomanov et al., 2009)'
_computing_publication_material 'Olex2 (Dolomanov et al., 2009)'
_computing_structure_refinement 'ShelXL (Sheldrick, 2008)'
_computing_structure_solution
;
Superflip (Palatinus & Chapuis, 2007;Palatinus & van der Lee, 2008;
Palatinus et al., 2012)
;
_diffrn_ambient_temperature 100(2)
_diffrn_detector 'CCD area detector'
_diffrn_detector_area_resol_mean 28.5714
_diffrn_detector_type 'Rigaku HG Saturn724+ (2x2 bin mode)'
_diffrn_measured_fraction_theta_full 1.000
_diffrn_measured_fraction_theta_max 0.999
_diffrn_measurement_details
;
#__ type_ start__ end____ width___ exp.time_
  1 omega -106.00   74.00   1.0000   60.0000
omega____ theta____ kappa____ phi______ frames
    -      -16.0000    0.0000   60.0000 180

#__ type_ start__ end____ width___ exp.time_
  2 omega  -60.00   23.00   1.0000   60.0000
omega____ theta____ kappa____ phi______ frames
    -      -16.0000  -72.0000 -150.0000 83

#__ type_ start__ end____ width___ exp.time_
  3 omega  -70.00   23.00   1.0000   60.0000
omega____ theta____ kappa____ phi______ frames
    -      -16.0000  -72.0000    0.0000 93

#__ type_ start__ end____ width___ exp.time_
  4 omega  -29.00    5.00   1.0000   60.0000
omega____ theta____ kappa____ phi______ frames
    -      -16.0000   72.0000  120.0000 34

#__ type_ start__ end____ width___ exp.time_
  5 omega  -49.00  -34.00   1.0000   60.0000
omega____ theta____ kappa____ phi______ frames
    -      -16.0000  -72.0000 -180.0000 15

#__ type_ start__ end____ width___ exp.time_
  6 omega  -11.00    5.00   1.0000   60.0000
omega____ theta____ kappa____ phi______ frames
    -      -16.0000   72.0000  -90.0000 16

#__ type_ start__ end____ width___ exp.time_
  7 omega  -32.00   74.00   1.0000   60.0000
omega____ theta____ kappa____ phi______ frames
    -      -16.0000   72.0000 -120.0000 106

#__ type_ start__ end____ width___ exp.time_
  8 omega  -74.00    8.00   1.0000   60.0000
omega____ theta____ kappa____ phi______ frames
    -      -16.0000  -72.0000  120.0000 82
;
_diffrn_measurement_device 'four-circle \k diffractometer'
_diffrn_measurement_device_type Kat
_diffrn_measurement_method 'profile data from \w-scans'
_diffrn_measurement_specimen_support 'MiTeGen MicroMesh'
_diffrn_orient_matrix_UB_11 0.0040678000
_diffrn_orient_matrix_UB_12 0.0528199000
_diffrn_orient_matrix_UB_13 -0.0353382000
_diffrn_orient_matrix_UB_21 0.0151652000
_diffrn_orient_matrix_UB_22 -0.0489995000
_diffrn_orient_matrix_UB_23 -0.0181571000
_diffrn_orient_matrix_UB_31 -0.0195410000
_diffrn_orient_matrix_UB_32 -0.0269103000
_diffrn_orient_matrix_UB_33 -0.0362094000
_diffrn_radiation_collimation 0.3
_diffrn_radiation_monochromator 'Confocal mirrors, HF Varimax'
_diffrn_radiation_probe x-ray
_diffrn_radiation_type MoK\a
_diffrn_radiation_wavelength 0.71075
_diffrn_reflns_av_R_equivalents 0.0832
_diffrn_reflns_av_unetI/netI 0.0657
_diffrn_reflns_Laue_measured_fraction_full 1.000
_diffrn_reflns_Laue_measured_fraction_max 0.999
_diffrn_reflns_limit_h_max 37
_diffrn_reflns_limit_h_min -37
_diffrn_reflns_limit_k_max 12
_diffrn_reflns_limit_k_min -11
_diffrn_reflns_limit_l_max 17
_diffrn_reflns_limit_l_min -17
_diffrn_reflns_number 24695
_diffrn_reflns_point_group_measured_fraction_full 1.000
_diffrn_reflns_point_group_measured_fraction_max 0.999
_diffrn_reflns_theta_full 25.242
_diffrn_reflns_theta_max 27.556
_diffrn_reflns_theta_min 2.323
_diffrn_source 'Rotating Anode'
_diffrn_source_current 55.0
_diffrn_source_power 2.475
_diffrn_source_target Mo
_diffrn_source_type 'Rotating Anode'
_diffrn_source_voltage 45.0
_exptl_absorpt_coefficient_mu 1.035
_exptl_absorpt_correction_T_max 1.00000
_exptl_absorpt_correction_T_min 0.65175
_exptl_absorpt_correction_type multi-scan
_exptl_absorpt_process_details
;
CrystalClear-SM Expert 2.1 b31 (Rigaku, 2014)
;
_exptl_crystal_colour red
_exptl_crystal_colour_primary red
_exptl_crystal_density_diffrn 1.715
_exptl_crystal_description plate
_exptl_crystal_F_000 1840
_exptl_crystal_size_max 0.06
_exptl_crystal_size_mid 0.05
_exptl_crystal_size_min 0.02
_refine_diff_density_max 0.496
_refine_diff_density_min -0.354
_refine_diff_density_rms 0.084
_refine_ls_extinction_method none
_refine_ls_goodness_of_fit_ref 1.012
_refine_ls_hydrogen_treatment mixed
_refine_ls_matrix_type full
_refine_ls_number_parameters 256
_refine_ls_number_reflns 4053
_refine_ls_number_restraints 1
_refine_ls_restrained_S_all 1.011
_refine_ls_R_factor_all 0.0890
_refine_ls_R_factor_gt 0.0506
_refine_ls_shift/su_max 0.000
_refine_ls_shift/su_mean 0.000
_refine_ls_structure_factor_coef Fsqd
_refine_ls_weighting_details 'w=1/[\s^2^(Fo^2^)+(0.0491P)^2^+1.9280P] where P=(Fo^2^+2Fc^2^)/3'
_refine_ls_weighting_scheme calc
_refine_ls_wR_factor_gt 0.0967
_refine_ls_wR_factor_ref 0.1089
_reflns_Friedel_coverage 0.000
_reflns_number_gt 2809
_reflns_number_total 4053
_reflns_threshold_expression 'I > 2\s(I)'
_cod_data_source_file c7ob02289a2.cif
_cod_data_source_block Z-164
_cod_database_code 7157223
_chemical_oxdiff_formula 'C19 H14 F5 Fe N O S'
_shelx_space_group_comment
;
The symmetry employed for this shelxl refinement is uniquely defined
by the following loop, which should always be used as a source of
symmetry information in preference to the above space-group names.
They are only intended as comments.
;
_olex2_refinement_description
;
1. Fixed Uiso
 At 1.2 times of:
  All C(H) groups, All N(H) groups
2. Restrained distances
 N1-H1
 0.88 with sigma of 0.02
3.a Aromatic/amide H refined with riding coordinates:
 C4(H4), C6(H6), C7(H7), C9(H9), C11(H11), C12(H12), C13(H13), C14(H14),
 C15(H15), C16(H16), C17(H17), C18(H18), C19(H19)
;
_shelx_shelxl_version_number 2014/7
_olex2_date_sample_data_collection 2015-05-28
_olex2_date_sample_submission 2015-03-24
_olex2_submission_original_sample_id Exp106-fr1
_olex2_submission_special_instructions 'No special instructions were received'

loop_
_space_group_symop_operation_xyz
'x, y, z'
'-x, y, -z+1/2'
'x+1/2, y+1/2, z'
'-x+1/2, y+1/2, -z+1/2'
'-x, -y, -z'
'x, -y, z-1/2'
'-x+1/2, -y+1/2, -z'
'x+1/2, -y+1/2, z-1/2'

loop_
_atom_site_label
_atom_site_type_symbol
_atom_site_fract_x
_atom_site_fract_y
_atom_site_fract_z
_atom_site_U_iso_or_equiv
_atom_site_adp_type
_atom_site_occupancy
_atom_site_site_symmetry_order
_atom_site_calc_flag
_atom_site_refinement_flags_posn
Fe1 Fe 0.58481(2) 0.41074(5) 0.38501(3) 0.01894(13) Uani 1 1 d .
S1 S 0.74354(3) 0.93283(10) 0.85475(6) 0.0283(2) Uani 1 1 d .
F1 F 0.75330(7) 1.1031(2) 0.86321(15) 0.0429(5) Uani 1 1 d .
F2 F 0.72149(6) 0.9423(2) 0.95228(13) 0.0360(5) Uani 1 1 d .
F3 F 0.73810(6) 0.7627(2) 0.85456(14) 0.0425(5) Uani 1 1 d .
F4 F 0.77080(6) 0.9245(3) 0.76543(15) 0.0492(6) Uani 1 1 d .
F5 F 0.79334(6) 0.9126(2) 0.93013(15) 0.0451(6) Uani 1 1 d .
O1 O 0.52656(7) 0.8586(2) 0.42893(15) 0.0234(5) Uani 1 1 d .
N1 N 0.55811(9) 0.9846(3) 0.57460(19) 0.0214(6) Uani 1 1 d D
H1 H 0.5331(8) 1.036(3) 0.578(2) 0.026 Uiso 1 1 d DR
C1 C 0.55923(10) 0.8820(3) 0.5021(2) 0.0195(7) Uani 1 1 d .
C2 C 0.60642(9) 0.8110(3) 0.5307(2) 0.0163(6) Uani 1 1 d .
C3 C 0.63093(10) 0.8844(3) 0.6233(2) 0.0186(6) Uani 1 1 d .
C4 C 0.67485(10) 0.8671(3) 0.6860(2) 0.0193(6) Uani 1 1 d .
H4 H 0.6961 0.7951 0.6724 0.023 Uiso 1 1 calc R
C5 C 0.68711(10) 0.9583(3) 0.7700(2) 0.0212(7) Uani 1 1 d .
C6 C 0.65708(11) 1.0659(3) 0.7898(2) 0.0253(7) Uani 1 1 d .
H6 H 0.6668 1.1280 0.8465 0.030 Uiso 1 1 calc R
C7 C 0.61305(11) 1.0834(3) 0.7276(2) 0.0246(7) Uani 1 1 d .
H7 H 0.5922 1.1569 0.7407 0.030 Uiso 1 1 calc R
C8 C 0.60010(10) 0.9911(3) 0.6457(2) 0.0186(6) Uani 1 1 d .
C9 C 0.62505(9) 0.7023(3) 0.4835(2) 0.0188(6) Uani 1 1 d .
H9 H 0.6558 0.6733 0.5181 0.023 Uiso 1 1 calc R
C10 C 0.60745(10) 0.6220(3) 0.3914(2) 0.0184(6) Uani 1 1 d .
C11 C 0.56089(10) 0.6090(3) 0.3291(2) 0.0202(7) Uani 1 1 d .
H11 H 0.5334 0.6568 0.3400 0.024 Uiso 1 1 calc R
C12 C 0.56292(11) 0.5130(3) 0.2487(2) 0.0232(7) Uani 1 1 d .
H12 H 0.5370 0.4858 0.1961 0.028 Uiso 1 1 calc R
C13 C 0.60997(11) 0.4641(4) 0.2595(2) 0.0244(7) Uani 1 1 d .
H13 H 0.6209 0.3988 0.2152 0.029 Uiso 1 1 calc R
C14 C 0.63804(10) 0.5281(3) 0.3470(2) 0.0207(7) Uani 1 1 d .
H14 H 0.6709 0.5127 0.3722 0.025 Uiso 1 1 calc R
C15 C 0.59519(11) 0.3244(3) 0.5277(2) 0.0256(7) Uani 1 1 d .
H15 H 0.6121 0.3686 0.5882 0.031 Uiso 1 1 calc R
C16 C 0.54653(11) 0.3398(4) 0.4865(2) 0.0270(7) Uani 1 1 d .
H16 H 0.5249 0.3962 0.5140 0.032 Uiso 1 1 calc R
C17 C 0.53570(12) 0.2559(4) 0.3965(2) 0.0320(8) Uani 1 1 d .
H17 H 0.5054 0.2453 0.3533 0.038 Uiso 1 1 calc R
C18 C 0.57767(13) 0.1914(4) 0.3826(2) 0.0339(8) Uani 1 1 d .
H18 H 0.5807 0.1305 0.3276 0.041 Uiso 1 1 calc R
C19 C 0.61464(11) 0.2320(4) 0.4638(2) 0.0294(8) Uani 1 1 d .
H19 H 0.6467 0.2026 0.4737 0.035 Uiso 1 1 calc R

loop_
_atom_site_aniso_label
_atom_site_aniso_U_11
_atom_site_aniso_U_22
_atom_site_aniso_U_33
_atom_site_aniso_U_23
_atom_site_aniso_U_13
_atom_site_aniso_U_12
Fe1 0.0208(2) 0.0166(2) 0.0188(2) -0.00024(18) 0.00287(18) 0.00165(18)
S1 0.0184(4) 0.0358(5) 0.0274(5) -0.0017(4) -0.0027(3) -0.0038(3)
F1 0.0334(11) 0.0392(13) 0.0492(13) -0.0004(10) -0.0066(10) -0.0195(10)
F2 0.0264(10) 0.0564(15) 0.0216(10) 0.0010(9) -0.0027(8) -0.0038(9)
F3 0.0368(11) 0.0301(12) 0.0478(12) -0.0002(10) -0.0198(9) 0.0063(9)
F4 0.0160(9) 0.092(2) 0.0386(12) -0.0058(11) 0.0048(9) -0.0003(10)
F5 0.0215(10) 0.0638(16) 0.0414(12) -0.0071(11) -0.0125(9) 0.0005(10)
O1 0.0182(11) 0.0227(12) 0.0259(12) -0.0052(9) -0.0029(9) 0.0026(9)
N1 0.0189(13) 0.0197(15) 0.0239(14) -0.0030(11) 0.0005(11) 0.0055(11)
C1 0.0188(15) 0.0151(17) 0.0247(17) 0.0025(13) 0.0048(13) 0.0008(12)
C2 0.0145(14) 0.0143(16) 0.0190(16) 0.0033(12) 0.0013(12) -0.0006(12)
C3 0.0191(15) 0.0152(17) 0.0208(16) 0.0038(12) 0.0027(12) -0.0025(12)
C4 0.0156(15) 0.0205(17) 0.0218(16) 0.0021(12) 0.0043(13) 0.0012(12)
C5 0.0137(14) 0.0250(18) 0.0224(17) 0.0027(13) -0.0014(12) -0.0049(13)
C6 0.0272(17) 0.0251(19) 0.0223(17) -0.0042(13) 0.0023(14) -0.0024(14)
C7 0.0264(17) 0.0189(17) 0.0278(18) -0.0035(14) 0.0041(14) 0.0042(13)
C8 0.0145(14) 0.0185(17) 0.0210(16) 0.0028(12) -0.0002(12) -0.0012(12)
C9 0.0142(14) 0.0193(17) 0.0218(16) 0.0045(12) 0.0012(12) 0.0026(12)
C10 0.0179(15) 0.0171(17) 0.0195(16) 0.0009(12) 0.0025(12) -0.0013(12)
C11 0.0200(15) 0.0183(17) 0.0210(16) 0.0029(13) 0.0018(12) 0.0019(13)
C12 0.0264(17) 0.0249(19) 0.0152(16) 0.0027(13) -0.0023(13) -0.0014(14)
C13 0.0364(18) 0.0215(17) 0.0170(16) -0.0038(13) 0.0097(14) 0.0013(14)
C14 0.0211(15) 0.0216(17) 0.0193(17) 0.0043(13) 0.0041(13) 0.0021(13)
C15 0.0337(18) 0.0245(19) 0.0163(16) 0.0034(13) 0.0005(14) -0.0052(14)
C16 0.0273(17) 0.0238(19) 0.0328(19) 0.0068(14) 0.0133(15) 0.0039(14)
C17 0.0334(18) 0.026(2) 0.0323(19) 0.0051(15) -0.0023(15) -0.0098(16)
C18 0.058(2) 0.0185(18) 0.0274(19) -0.0004(14) 0.0129(18) 0.0016(16)
C19 0.0315(18) 0.0243(19) 0.034(2) 0.0123(15) 0.0109(16) 0.0112(15)

loop_
_atom_type_symbol
_atom_type_description
_atom_type_scat_dispersion_real
_atom_type_scat_dispersion_imag
_atom_type_scat_source
C C 0.0033 0.0016 'International Tables Vol C Tables 4.2.6.8 and 6.1.1.4'
H H 0.0000 0.0000 'International Tables Vol C Tables 4.2.6.8 and 6.1.1.4'
F F 0.0171 0.0103 'International Tables Vol C Tables 4.2.6.8 and 6.1.1.4'
Fe Fe 0.3463 0.8444 'International Tables Vol C Tables 4.2.6.8 and 6.1.1.4'
N N 0.0061 0.0033 'International Tables Vol C Tables 4.2.6.8 and 6.1.1.4'
O O 0.0106 0.0060 'International Tables Vol C Tables 4.2.6.8 and 6.1.1.4'
S S 0.1246 0.1234 'International Tables Vol C Tables 4.2.6.8 and 6.1.1.4'

loop_
_citation_id
_citation_doi
_citation_year
1 10.1039/C7OB02289A 2017

loop_
_geom_angle_atom_site_label_1
_geom_angle_atom_site_label_2
_geom_angle_atom_site_label_3
_geom_angle
C11 Fe1 C10 41.02(11)
C11 Fe1 C12 40.41(12)
C11 Fe1 C13 68.30(12)
C11 Fe1 C15 131.81(12)
C11 Fe1 C16 110.16(12)
C11 Fe1 C17 117.82(13)
C11 Fe1 C19 169.74(13)
C12 Fe1 C10 68.60(12)
C12 Fe1 C15 169.06(12)
C12 Fe1 C16 129.99(12)
C12 Fe1 C19 148.56(13)
C13 Fe1 C10 68.84(12)
C13 Fe1 C12 40.43(12)
C13 Fe1 C15 150.24(13)
C13 Fe1 C16 166.73(13)
C13 Fe1 C17 127.47(13)
C13 Fe1 C19 116.04(12)
C14 Fe1 C10 41.75(11)
C14 Fe1 C11 69.29(12)
C14 Fe1 C12 68.52(12)
C14 Fe1 C13 40.51(12)
C14 Fe1 C15 118.50(12)
C14 Fe1 C16 152.42(13)
C14 Fe1 C17 165.09(13)
C14 Fe1 C19 107.48(12)
C15 Fe1 C10 110.38(12)
C15 Fe1 C19 40.34(12)
C16 Fe1 C10 119.30(12)
C16 Fe1 C15 40.22(12)
C16 Fe1 C19 67.89(12)
C17 Fe1 C10 151.79(13)
C17 Fe1 C12 107.66(13)
C17 Fe1 C15 67.76(12)
C17 Fe1 C16 40.58(13)
C17 Fe1 C19 67.79(14)
C18 Fe1 C10 167.46(13)
C18 Fe1 C11 149.26(13)
C18 Fe1 C12 115.67(13)
C18 Fe1 C13 106.22(13)
C18 Fe1 C14 127.19(13)
C18 Fe1 C15 67.80(13)
C18 Fe1 C16 67.97(13)
C18 Fe1 C17 40.21(13)
C18 Fe1 C19 40.41(13)
C19 Fe1 C10 130.26(13)
F1 S1 C5 92.28(13)
F2 S1 F1 89.02(11)
F2 S1 F5 86.88(10)
F2 S1 C5 92.83(12)
F3 S1 F1 174.66(11)
F3 S1 F2 89.92(11)
F3 S1 F4 90.94(13)
F3 S1 F5 87.76(11)
F3 S1 C5 92.99(13)
F4 S1 F1 89.58(12)
F4 S1 F2 173.93(10)
F4 S1 F5 87.15(11)
F4 S1 C5 93.12(12)
F5 S1 F1 86.95(11)
F5 S1 C5 179.19(15)
C1 N1 H1 124(2)
C1 N1 C8 112.1(2)
C8 N1 H1 124(2)
O1 C1 N1 124.3(3)
O1 C1 C2 129.4(3)
N1 C1 C2 106.2(2)
C3 C2 C1 105.5(2)
C9 C2 C1 129.5(3)
C9 C2 C3 124.9(3)
C4 C3 C2 133.3(3)
C4 C3 C8 119.7(3)
C8 C3 C2 107.1(2)
C3 C4 H4 121.0
C3 C4 C5 118.1(3)
C5 C4 H4 121.0
C4 C5 S1 118.5(2)
C6 C5 S1 119.6(2)
C6 C5 C4 121.9(3)
C5 C6 H6 119.9
C7 C6 C5 120.3(3)
C7 C6 H6 119.9
C6 C7 H7 120.9
C6 C7 C8 118.3(3)
C8 C7 H7 120.9
N1 C8 C3 109.0(3)
N1 C8 C7 129.2(3)
C7 C8 C3 121.8(3)
C2 C9 H9 113.6
C2 C9 C10 132.8(3)
C10 C9 H9 113.6
C9 C10 Fe1 125.0(2)
C9 C10 C14 121.7(3)
C11 C10 Fe1 69.12(17)
C11 C10 C9 131.6(3)
C11 C10 C14 106.6(2)
C14 C10 Fe1 68.58(16)
Fe1 C11 H11 126.0
C10 C11 Fe1 69.85(16)
C10 C11 H11 125.8
C12 C11 Fe1 69.92(18)
C12 C11 C10 108.4(3)
C12 C11 H11 125.8
Fe1 C12 H12 126.5
C11 C12 Fe1 69.67(17)
C11 C12 H12 125.7
C11 C12 C13 108.6(3)
C13 C12 Fe1 69.70(17)
C13 C12 H12 125.7
Fe1 C13 H13 126.6
C12 C13 Fe1 69.87(17)
C12 C13 H13 125.6
C14 C13 Fe1 69.51(16)
C14 C13 C12 108.9(3)
C14 C13 H13 125.6
Fe1 C14 H14 125.7
C10 C14 Fe1 69.67(16)
C10 C14 H14 126.2
C13 C14 Fe1 69.98(17)
C13 C14 C10 107.5(3)
C13 C14 H14 126.2
Fe1 C15 H15 126.0
C16 C15 Fe1 69.84(17)
C16 C15 H15 125.8
C16 C15 C19 108.4(3)
C19 C15 Fe1 69.93(17)
C19 C15 H15 125.8
Fe1 C16 H16 125.8
C15 C16 Fe1 69.94(17)
C15 C16 H16 126.2
C15 C16 C17 107.6(3)
C17 C16 Fe1 69.65(18)
C17 C16 H16 126.2
Fe1 C17 H17 126.3
C16 C17 Fe1 69.76(18)
C16 C17 H17 126.1
C18 C17 Fe1 69.44(19)
C18 C17 C16 107.9(3)
C18 C17 H17 126.1
Fe1 C18 H18 125.1
C17 C18 Fe1 70.35(19)
C17 C18 H18 125.7
C17 C18 C19 108.6(3)
C19 C18 Fe1 70.45(19)
C19 C18 H18 125.7
Fe1 C19 H19 126.4
C15 C19 Fe1 69.73(18)
C15 C19 H19 126.3
C18 C19 Fe1 69.14(18)
C18 C19 C15 107.4(3)
C18 C19 H19 126.3

loop_
_geom_bond_atom_site_label_1
_geom_bond_atom_site_label_2
_geom_bond_distance
Fe1 C10 2.052(3)
Fe1 C11 2.042(3)
Fe1 C12 2.046(3)
Fe1 C13 2.043(3)
Fe1 C14 2.037(3)
Fe1 C15 2.047(3)
Fe1 C16 2.046(3)
Fe1 C17 2.045(3)
Fe1 C18 2.033(3)
Fe1 C19 2.050(3)
S1 F1 1.595(2)
S1 F2 1.5845(19)
S1 F3 1.577(2)
S1 F4 1.579(2)
S1 F5 1.5890(19)
S1 C5 1.800(3)
O1 C1 1.233(3)
N1 H1 0.876(17)
N1 C1 1.367(4)
N1 C8 1.381(4)
C1 C2 1.490(4)
C2 C3 1.466(4)
C2 C9 1.360(4)
C3 C4 1.379(4)
C3 C8 1.404(4)
C4 H4 0.9500
C4 C5 1.396(4)
C5 C6 1.382(4)
C6 H6 0.9500
C6 C7 1.379(4)
C7 H7 0.9500
C7 C8 1.382(4)
C9 H9 0.9500
C9 C10 1.444(4)
C10 C11 1.435(4)
C10 C14 1.457(4)
C11 H11 0.9500
C11 C12 1.412(4)
C12 H12 0.9500
C12 C13 1.413(4)
C13 H13 0.9500
C13 C14 1.413(4)
C14 H14 0.9500
C15 H15 0.9500
C15 C16 1.407(4)
C15 C19 1.413(4)
C16 H16 0.9500
C16 C17 1.419(5)
C17 H17 0.9500
C17 C18 1.402(5)
C18 H18 0.9500
C18 C19 1.410(5)
C19 H19 0.9500

loop_
_geom_hbond_atom_site_label_D
_geom_hbond_atom_site_label_H
_geom_hbond_atom_site_label_A
_geom_hbond_distance_DH
_geom_hbond_distance_HA
_geom_hbond_distance_DA
_geom_hbond_angle_DHA
_geom_hbond_site_symmetry_A
N1 H1 O1 0.876(17) 1.967(18) 2.839(3) 173(3) 5_676

loop_
_geom_torsion_atom_site_label_1
_geom_torsion_atom_site_label_2
_geom_torsion_atom_site_label_3
_geom_torsion_atom_site_label_4
_geom_torsion
Fe1 C10 C11 C12 -59.5(2)
Fe1 C10 C14 C13 60.0(2)
Fe1 C11 C12 C13 -59.0(2)
Fe1 C12 C13 C14 -58.7(2)
Fe1 C13 C14 C10 -59.8(2)
Fe1 C15 C16 C17 59.7(2)
Fe1 C15 C19 C18 -59.1(2)
Fe1 C16 C17 C18 59.2(2)
Fe1 C17 C18 C19 60.3(2)
Fe1 C18 C19 C15 59.4(2)
S1 C5 C6 C7 -177.6(2)
F1 S1 C5 C4 137.1(2)
F1 S1 C5 C6 -43.5(3)
F2 S1 C5 C4 -133.8(2)
F2 S1 C5 C6 45.7(3)
F3 S1 C5 C4 -43.7(2)
F3 S1 C5 C6 135.7(3)
F4 S1 C5 C4 47.4(3)
F4 S1 C5 C6 -133.2(3)
O1 C1 C2 C3 178.8(3)
O1 C1 C2 C9 -0.5(5)
N1 C1 C2 C3 -0.7(3)
N1 C1 C2 C9 180.0(3)
C1 N1 C8 C3 -2.3(3)
C1 N1 C8 C7 177.5(3)
C1 C2 C3 C4 179.1(3)
C1 C2 C3 C8 -0.6(3)
C1 C2 C9 C10 2.0(5)
C2 C3 C4 C5 179.9(3)
C2 C3 C8 N1 1.7(3)
C2 C3 C8 C7 -178.1(3)
C2 C9 C10 Fe1 -106.9(4)
C2 C9 C10 C11 -14.6(6)
C2 C9 C10 C14 168.3(3)
C3 C2 C9 C10 -177.2(3)
C3 C4 C5 S1 177.9(2)
C3 C4 C5 C6 -1.5(4)
C4 C3 C8 N1 -178.1(2)
C4 C3 C8 C7 2.1(4)
C4 C5 C6 C7 1.8(5)
C5 C6 C7 C8 -0.1(5)
C6 C7 C8 N1 178.4(3)
C6 C7 C8 C3 -1.8(5)
C8 N1 C1 O1 -177.7(3)
C8 N1 C1 C2 1.9(3)
C8 C3 C4 C5 -0.4(4)
C9 C2 C3 C4 -1.5(5)
C9 C2 C3 C8 178.8(3)
C9 C10 C11 Fe1 -118.9(3)
C9 C10 C11 C12 -178.4(3)
C9 C10 C14 Fe1 118.8(3)
C9 C10 C14 C13 178.8(3)
C10 C11 C12 Fe1 59.5(2)
C10 C11 C12 C13 0.4(3)
C11 C10 C14 Fe1 -58.89(19)
C11 C10 C14 C13 1.1(3)
C11 C12 C13 Fe1 59.0(2)
C11 C12 C13 C14 0.3(4)
C12 C13 C14 Fe1 58.9(2)
C12 C13 C14 C10 -0.9(3)
C14 C10 C11 Fe1 58.54(19)
C14 C10 C11 C12 -1.0(3)
C15 C16 C17 Fe1 -59.9(2)
C15 C16 C17 C18 -0.7(4)
C16 C15 C19 Fe1 59.5(2)
C16 C15 C19 C18 0.4(4)
C16 C17 C18 Fe1 -59.4(2)
C16 C17 C18 C19 0.9(4)
C17 C18 C19 Fe1 -60.3(2)
C17 C18 C19 C15 -0.8(4)
C19 C15 C16 Fe1 -59.5(2)
C19 C15 C16 C17 0.2(4)
